data_7251954
loop_
_publ_author_name
'Roy, Palash'
'Das, Rohan Chandra'
'Biju, Akkattu T.'

_publ_section_title
;
 Temperature-controlled divergent reactions of bicyclo[1.1.0] butanes with
 thiocyanate-based protic ionic liquids
;
_journal_issue 20
_journal_name_full 'Green Chemistry'
_journal_page_first 8593
_journal_page_last 8603
_journal_paper_doi 10.1039/D6GC01320A
_journal_volume 28
_journal_year 2026
_chemical_formula_sum 'C22 H17 N O S'
_chemical_formula_weight 343.42
_space_group_crystal_system monoclinic
_space_group_IT_number 14
_space_group_name_Hall '-P 2ybc'
_space_group_name_H-M_alt 'P 1 21/c 1'
_atom_sites_solution_hydrogens geom
_audit_creation_method SHELXL-2019/3
_audit_update_record
;
2025-10-02 deposited with the CCDC.	2026-05-04 downloaded from the CCDC.
;
_cell_angle_alpha 90
_cell_angle_beta 111.008(6)
_cell_angle_gamma 90
_cell_formula_units_Z 4
_cell_length_a 18.837(5)
_cell_length_b 5.9783(15)
_cell_length_c 16.831(4)
_cell_measurement_reflns_used 9958
_cell_measurement_temperature 296(2)
_cell_measurement_theta_max 27.41
_cell_measurement_theta_min 2.79
_cell_volume 1769.4(8)
_computing_cell_refinement 'Bruker SAINT'
_computing_data_collection 'Bruker APEX4'
_computing_data_reduction 'Bruker SAINT'
_computing_molecular_graphics 'Bruker SHELXTL'
_computing_publication_material 'Bruker SHELXTL'
_computing_structure_refinement 'SHELXL-2019/2 (Sheldrick, 2019)'
_computing_structure_solution 'SHELXT 2018/2 (Sheldrick, 2018)'
_diffrn_ambient_temperature 296(2)
_diffrn_measured_fraction_theta_full 0.999
_diffrn_measured_fraction_theta_max 0.997
_diffrn_measurement_device_type 'Bruker APEX-II CCD'
_diffrn_measurement_method '\f and \w scans'
_diffrn_radiation_type MoK\a
_diffrn_radiation_wavelength 0.71073
_diffrn_reflns_av_R_equivalents 0.0224
_diffrn_reflns_av_unetI/netI 0.0104
_diffrn_reflns_Laue_measured_fraction_full 0.999
_diffrn_reflns_Laue_measured_fraction_max 0.997
_diffrn_reflns_limit_h_max 24
_diffrn_reflns_limit_h_min -23
_diffrn_reflns_limit_k_max 7
_diffrn_reflns_limit_k_min -7
_diffrn_reflns_limit_l_max 21
_diffrn_reflns_limit_l_min -21
_diffrn_reflns_number 43288
_diffrn_reflns_point_group_measured_fraction_full 0.999
_diffrn_reflns_point_group_measured_fraction_max 0.997
_diffrn_reflns_theta_full 25.242
_diffrn_reflns_theta_max 27.657
_diffrn_reflns_theta_min 2.431
_exptl_absorpt_coefficient_mu 0.192
_exptl_crystal_colour colourless
_exptl_crystal_density_diffrn 1.289
_exptl_crystal_description plate
_exptl_crystal_F_000 720
_refine_diff_density_max 0.350
_refine_diff_density_min -0.427
_refine_diff_density_rms 0.033
_refine_ls_extinction_method none
_refine_ls_goodness_of_fit_ref 1.039
_refine_ls_hydrogen_treatment constr
_refine_ls_matrix_type full
_refine_ls_number_parameters 226
_refine_ls_number_reflns 4112
_refine_ls_number_restraints 0
_refine_ls_restrained_S_all 1.039
_refine_ls_R_factor_all 0.0505
_refine_ls_R_factor_gt 0.0428
_refine_ls_shift/su_max 0.000
_refine_ls_shift/su_mean 0.000
_refine_ls_structure_factor_coef Fsqd
_refine_ls_weighting_details 'w=1/[\s^2^(Fo^2^)+(0.0481P)^2^+0.6170P] where P=(Fo^2^+2Fc^2^)/3'
_refine_ls_weighting_scheme calc
_refine_ls_wR_factor_gt 0.1110
_refine_ls_wR_factor_ref 0.1177
_reflns_Friedel_coverage 0.000
_reflns_number_gt 3487
_reflns_number_total 4112
_reflns_threshold_expression 'I > 2\s(I)'
_cod_data_source_file d6gc01320a2.cif
_cod_data_source_block PrPANCN2_a
_cod_depositor_comments 'Adding full bibliography for 7251952--7251954.cif.'
_cod_original_sg_symbol_H-M 'P 21/c'
_cod_database_code 7251954
_shelx_shelxl_version_number 2019/3
_shelx_space_group_comment
;
The symmetry employed for this shelxl refinement is uniquely defined
by the following loop, which should always be used as a source of
symmetry information in preference to the above space-group names.
They are only intended as comments.
;

loop_
_space_group_symop_operation_xyz
'x, y, z'
'-x, y+1/2, -z+1/2'
'-x, -y, -z'
'x, -y-1/2, z-1/2'

loop_
_atom_site_label
_atom_site_type_symbol
_atom_site_fract_x
_atom_site_fract_y
_atom_site_fract_z
_atom_site_U_iso_or_equiv
_atom_site_adp_type
_atom_site_occupancy
_atom_site_site_symmetry_order
_atom_site_calc_flag
_atom_site_refinement_flags_posn
_atom_site_refinement_flags_adp
_atom_site_refinement_flags_occupancy
_atom_site_disorder_assembly
_atom_site_disorder_group
S1 S 0.90348(3) 0.79251(12) 0.47488(4) 0.0868(2) Uani 1 1 d . . . . .
O1 O 0.61560(7) 0.9205(3) 0.57961(11) 0.0870(5) Uani 1 1 d . . . . .
N1 N 0.82359(10) 0.6155(3) 0.56611(11) 0.0750(5) Uani 1 1 d . . . . .
C1 C 0.41436(7) 0.7320(2) 0.61382(8) 0.0388(3) Uani 1 1 d . . . . .
C2 C 0.34989(8) 0.8749(3) 0.59243(9) 0.0482(3) Uani 1 1 d . . . . .
H2 H 0.350871 1.013248 0.567577 0.058 Uiso 1 1 calc R U . . .
C3 C 0.28649(9) 0.8108(3) 0.60805(11) 0.0580(4) Uani 1 1 d . . . . .
H3 H 0.244735 0.905976 0.593958 0.070 Uiso 1 1 calc R U . . .
C4 C 0.28399(9) 0.6023(3) 0.64521(11) 0.0602(4) Uani 1 1 d . . . . .
H4 H 0.240662 0.560773 0.655868 0.072 Uiso 1 1 calc R U . . .
C5 C 0.34453(9) 0.4597(3) 0.66589(10) 0.0519(4) Uani 1 1 d . . . . .
H5 H 0.341819 0.321458 0.689983 0.062 Uiso 1 1 calc R U . . .
C6 C 0.41146(7) 0.5201(2) 0.65103(8) 0.0404(3) Uani 1 1 d . . . . .
C7 C 0.47600(8) 0.3777(2) 0.67216(9) 0.0448(3) Uani 1 1 d . . . . .
H7 H 0.474113 0.236707 0.694658 0.054 Uiso 1 1 calc R U . . .
C8 C 0.54054(8) 0.4439(2) 0.66009(9) 0.0449(3) Uani 1 1 d . . . . .
H8 H 0.582292 0.348546 0.674950 0.054 Uiso 1 1 calc R U . . .
C9 C 0.54463(8) 0.6576(2) 0.62496(8) 0.0414(3) Uani 1 1 d . . . . .
C10 C 0.48169(7) 0.7944(2) 0.60094(8) 0.0412(3) Uani 1 1 d . . . . .
H10 H 0.483580 0.931451 0.575610 0.049 Uiso 1 1 calc R U . . .
C11 C 0.61587(9) 0.7450(3) 0.61658(10) 0.0512(4) Uani 1 1 d . . . . .
C12 C 0.68929(8) 0.6146(2) 0.65455(9) 0.0451(3) Uani 1 1 d . . . . .
H12 H 0.691497 0.533154 0.705916 0.054 Uiso 1 1 calc R U . . .
C13 C 0.70924(8) 0.4612(3) 0.59079(10) 0.0514(4) Uani 1 1 d . . . . .
H13A H 0.683340 0.501683 0.531585 0.062 Uiso 1 1 calc R U . . .
H13B H 0.703870 0.302780 0.599667 0.062 Uiso 1 1 calc R U . . .
C14 C 0.79266(8) 0.5474(3) 0.62914(9) 0.0459(3) Uani 1 1 d . . . . .
C15 C 0.76303(8) 0.7446(3) 0.66798(11) 0.0500(3) Uani 1 1 d . . . . .
H15A H 0.793051 0.772584 0.727341 0.060 Uiso 1 1 calc R U . . .
H15B H 0.755390 0.881279 0.634922 0.060 Uiso 1 1 calc R U . . .
C16 C 0.85793(9) 0.6909(3) 0.52883(10) 0.0522(4) Uani 1 1 d . . . . .
C17 C 0.84678(7) 0.3829(2) 0.68985(10) 0.0445(3) Uani 1 1 d . . . . .
C18 C 0.88328(9) 0.2199(3) 0.65897(12) 0.0579(4) Uani 1 1 d . . . . .
H18 H 0.875521 0.215495 0.601228 0.069 Uiso 1 1 calc R U . . .
C19 C 0.93102(10) 0.0644(3) 0.71360(15) 0.0701(5) Uani 1 1 d . . . . .
H19 H 0.955724 -0.041725 0.692408 0.084 Uiso 1 1 calc R U . . .
C20 C 0.94197(10) 0.0663(3) 0.79866(15) 0.0710(5) Uani 1 1 d . . . . .
H20 H 0.973642 -0.039107 0.834981 0.085 Uiso 1 1 calc R U . . .
C21 C 0.90619(10) 0.2235(4) 0.82987(13) 0.0681(5) Uani 1 1 d . . . . .
H21 H 0.913435 0.224569 0.887508 0.082 Uiso 1 1 calc R U . . .
C22 C 0.85911(9) 0.3816(3) 0.77602(10) 0.0558(4) Uani 1 1 d . . . . .
H22 H 0.835449 0.488424 0.798184 0.067 Uiso 1 1 calc R U . . .

loop_
_atom_site_aniso_label
_atom_site_aniso_U_11
_atom_site_aniso_U_22
_atom_site_aniso_U_33
_atom_site_aniso_U_23
_atom_site_aniso_U_13
_atom_site_aniso_U_12
S1 0.0838(4) 0.1149(5) 0.0787(4) 0.0218(3) 0.0499(3) -0.0033(3)
O1 0.0581(7) 0.0865(10) 0.1215(12) 0.0634(9) 0.0383(8) 0.0142(7)
N1 0.0794(10) 0.0887(12) 0.0728(10) 0.0105(9) 0.0465(9) -0.0033(9)
C1 0.0384(6) 0.0382(6) 0.0363(6) -0.0029(5) 0.0092(5) 0.0012(5)
C2 0.0468(7) 0.0455(8) 0.0495(8) 0.0000(6) 0.0139(6) 0.0083(6)
C3 0.0435(8) 0.0660(10) 0.0637(10) -0.0048(8) 0.0182(7) 0.0103(7)
C4 0.0450(8) 0.0728(11) 0.0670(10) -0.0046(9) 0.0251(7) -0.0049(8)
C5 0.0492(8) 0.0525(8) 0.0547(8) -0.0010(7) 0.0195(7) -0.0084(7)
C6 0.0409(7) 0.0395(7) 0.0375(6) -0.0035(5) 0.0100(5) -0.0039(5)
C7 0.0478(7) 0.0341(6) 0.0483(7) 0.0044(6) 0.0122(6) -0.0008(6)
C8 0.0430(7) 0.0375(7) 0.0509(8) 0.0055(6) 0.0128(6) 0.0065(5)
C9 0.0404(7) 0.0413(7) 0.0409(7) 0.0051(5) 0.0128(5) 0.0033(5)
C10 0.0441(7) 0.0358(6) 0.0417(7) 0.0055(5) 0.0130(5) 0.0034(5)
C11 0.0460(8) 0.0536(9) 0.0556(8) 0.0165(7) 0.0204(7) 0.0064(6)
C12 0.0396(7) 0.0476(8) 0.0485(7) 0.0066(6) 0.0162(6) 0.0022(6)
C13 0.0462(8) 0.0498(8) 0.0526(8) -0.0067(7) 0.0108(6) -0.0048(6)
C14 0.0443(7) 0.0497(8) 0.0496(7) -0.0044(6) 0.0239(6) -0.0061(6)
C15 0.0445(7) 0.0434(8) 0.0609(9) -0.0060(7) 0.0177(7) -0.0026(6)
C16 0.0517(8) 0.0583(9) 0.0492(8) 0.0049(7) 0.0212(7) 0.0065(7)
C17 0.0338(6) 0.0463(7) 0.0570(8) -0.0076(6) 0.0207(6) -0.0060(6)
C18 0.0507(9) 0.0562(9) 0.0729(11) -0.0175(8) 0.0296(8) -0.0047(7)
C19 0.0486(9) 0.0525(10) 0.1133(16) -0.0143(10) 0.0340(10) 0.0030(7)
C20 0.0433(9) 0.0647(11) 0.0980(15) 0.0090(10) 0.0170(9) 0.0024(8)
C21 0.0517(9) 0.0825(13) 0.0665(11) 0.0088(10) 0.0168(8) 0.0044(9)
C22 0.0469(8) 0.0657(10) 0.0574(9) -0.0019(8) 0.0218(7) 0.0067(7)

loop_
_atom_type_symbol
_atom_type_description
_atom_type_scat_dispersion_real
_atom_type_scat_dispersion_imag
_atom_type_scat_source
C C 0.0033 0.0016 'International Tables Vol C Tables 4.2.6.8 and 6.1.1.4'
H H 0.0000 0.0000 'International Tables Vol C Tables 4.2.6.8 and 6.1.1.4'
N N 0.0061 0.0033 'International Tables Vol C Tables 4.2.6.8 and 6.1.1.4'
O O 0.0106 0.0060 'International Tables Vol C Tables 4.2.6.8 and 6.1.1.4'
S S 0.1246 0.1234 'International Tables Vol C Tables 4.2.6.8 and 6.1.1.4'

loop_
_geom_angle_atom_site_label_1
_geom_angle_atom_site_label_2
_geom_angle_atom_site_label_3
_geom_angle
_geom_angle_site_symmetry_1
_geom_angle_site_symmetry_3
_geom_angle_publ_flag
C16 N1 C14 166.9(2) . . ?
C10 C1 C2 122.36(13) . . ?
C10 C1 C6 118.79(12) . . ?
C2 C1 C6 118.84(13) . . ?
C3 C2 C1 120.59(15) . . ?
C2 C3 C4 120.41(15) . . ?
C5 C4 C3 120.66(15) . . ?
C4 C5 C6 120.70(15) . . ?
C5 C6 C7 122.58(13) . . ?
C5 C6 C1 118.79(13) . . ?
C7 C6 C1 118.63(12) . . ?
C8 C7 C6 121.21(13) . . ?
C7 C8 C9 120.52(13) . . ?
C10 C9 C8 119.14(13) . . ?
C10 C9 C11 118.22(13) . . ?
C8 C9 C11 122.58(12) . . ?
C9 C10 C1 121.63(13) . . ?
O1 C11 C9 120.66(14) . . ?
O1 C11 C12 119.63(14) . . ?
C9 C11 C12 119.71(13) . . ?
C11 C12 C15 116.25(13) . . ?
C11 C12 C13 114.94(12) . . ?
C15 C12 C13 88.30(11) . . ?
C12 C13 C14 88.66(11) . . ?
N1 C14 C17 109.14(13) . . ?
N1 C14 C15 113.49(14) . . ?
C17 C14 C15 117.81(12) . . ?
N1 C14 C13 113.76(13) . . ?
C17 C14 C13 113.53(12) . . ?
C15 C14 C13 87.92(11) . . ?
C12 C15 C14 89.80(11) . . ?
N1 C16 S1 178.31(17) . . ?
C22 C17 C18 117.78(15) . . ?
C22 C17 C14 121.94(13) . . ?
C18 C17 C14 120.21(14) . . ?
C19 C18 C17 120.65(17) . . ?
C20 C19 C18 120.35(17) . . ?
C21 C20 C19 119.78(18) . . ?
C20 C21 C22 120.35(19) . . ?
C17 C22 C21 121.08(16) . . ?

loop_
_geom_bond_atom_site_label_1
_geom_bond_atom_site_label_2
_geom_bond_distance
_geom_bond_site_symmetry_2
_geom_bond_publ_flag
S1 C16 1.5775(17) . ?
O1 C11 1.2190(19) . ?
N1 C16 1.143(2) . ?
N1 C14 1.440(2) . ?
C1 C10 1.4113(19) . ?
C1 C2 1.4216(19) . ?
C1 C6 1.4227(19) . ?
C2 C3 1.367(2) . ?
C3 C4 1.403(3) . ?
C4 C5 1.365(2) . ?
C5 C6 1.417(2) . ?
C6 C7 1.4210(19) . ?
C7 C8 1.361(2) . ?
C8 C9 1.4213(19) . ?
C9 C10 1.3766(18) . ?
C9 C11 1.493(2) . ?
C11 C12 1.515(2) . ?
C12 C15 1.536(2) . ?
C12 C13 1.556(2) . ?
C13 C14 1.557(2) . ?
C14 C17 1.518(2) . ?
C14 C15 1.546(2) . ?
C17 C22 1.384(2) . ?
C17 C18 1.396(2) . ?
C18 C19 1.388(3) . ?
C19 C20 1.371(3) . ?
C20 C21 1.367(3) . ?
C21 C22 1.387(2) . ?
